data_2201718
loop_
_publ_author_name
'Anwar Usman'
'Ibrahim Abdul Razak'
'Hoong-Kun Fun'
'Suchada Chantrapromma'
'Yan Zhang'
'Jian-Hua Xu'

_publ_section_title
;
 1-Acetyl-1,2-dihydro-2-oxotrispiro[indole-3,2'-oxetane-3',1'';
 4',1'''-dicyclopropane]
;
_journal_issue 10
_journal_name_full 'Acta Crystallographica Section E'
_journal_page_first o1055
_journal_page_last o1056
_journal_paper_doi 10.1107/S1600536802015672
_journal_volume 58
_journal_year 2002
_chemical_formula_iupac 'C16 H15 N O3'
_chemical_formula_moiety 'C16 H15 N O3'
_chemical_formula_sum 'C16 H15 N O3'
_chemical_formula_weight 269.29
_chemical_melting_point 410.0(10)
_chemical_name_systematic
;
1-Acetyl-1,2-dihydro-2-oxotrispiro[indole-3,2'-oxetane-3',1'';4',1'''-
dicyclopropane]
;
_space_group_IT_number 14
_symmetry_cell_setting monoclinic
_symmetry_space_group_name_Hall '-P 2ybc'
_symmetry_space_group_name_H-M 'P 1 21/c 1'
_atom_sites_solution_hydrogens geom
_atom_sites_solution_primary direct
_atom_sites_solution_secondary difmap
_audit_creation_method SHELXL-97
_cell_angle_alpha 90.00
_cell_angle_beta 90.3290(10)
_cell_angle_gamma 90.00
_cell_formula_units_Z 4
_cell_length_a 10.45840(10)
_cell_length_b 9.2661(2)
_cell_length_c 13.7923(3)
_cell_measurement_reflns_used 5107
_cell_measurement_temperature 293(2)
_cell_measurement_theta_max 28.3
_cell_measurement_theta_min 2.6
_cell_volume 1336.57(4)
_computing_cell_refinement 'SAINT (Siemens, 1996)'
_computing_data_collection 'SMART (Siemens, 1996)'
_computing_data_reduction 'SAINT and SADABS (Sheldrick, 1996)'
_computing_molecular_graphics SHELXTL
_computing_publication_material
;
SHELXTL, PARST (Nardelli, 1995) and PLATON (Spek, 1990)
;
_computing_structure_refinement SHELXTL
_computing_structure_solution 'SHELXTL (Sheldrick, 1997)'
_diffrn_ambient_temperature 293(2)
_diffrn_detector_area_resol_mean 8.33
_diffrn_measured_fraction_theta_full 0.995
_diffrn_measured_fraction_theta_max 0.995
_diffrn_measurement_device_type 'Siemens SMART CCD area-detector'
_diffrn_measurement_method \w
_diffrn_radiation_monochromator graphite
_diffrn_radiation_source 'fine-focus sealed tube'
_diffrn_radiation_type MoK\a
_diffrn_radiation_wavelength 0.71073
_diffrn_reflns_av_R_equivalents 0.116
_diffrn_reflns_av_sigmaI/netI 0.141
_diffrn_reflns_limit_h_max 5
_diffrn_reflns_limit_h_min -12
_diffrn_reflns_limit_k_max 11
_diffrn_reflns_limit_k_min -10
_diffrn_reflns_limit_l_max 16
_diffrn_reflns_limit_l_min -16
_diffrn_reflns_number 6266
_diffrn_reflns_theta_full 25.0
_diffrn_reflns_theta_max 25.0
_diffrn_reflns_theta_min 2.6
_diffrn_standards_decay_% 0
_diffrn_standards_interval_count 0
_diffrn_standards_number 0
_exptl_absorpt_coefficient_mu 0.09
_exptl_absorpt_correction_type none
_exptl_crystal_colour colorless
_exptl_crystal_density_diffrn 1.338
_exptl_crystal_density_method 'not measured'
_exptl_crystal_description block
_exptl_crystal_F_000 568
_exptl_crystal_size_max 0.46
_exptl_crystal_size_mid 0.32
_exptl_crystal_size_min 0.22
_refine_diff_density_max 0.30
_refine_diff_density_min -0.40
_refine_ls_extinction_coef 0.130(16)
_refine_ls_extinction_expression Fc^*^=kFc[1+0.001xFc^2^\l^3^/sin(2\q)]^-1/4^
_refine_ls_extinction_method SHELXTL
_refine_ls_goodness_of_fit_ref 0.99
_refine_ls_hydrogen_treatment constr
_refine_ls_matrix_type full
_refine_ls_number_parameters 183
_refine_ls_number_reflns 2346
_refine_ls_number_restraints 0
_refine_ls_restrained_S_all 0.99
_refine_ls_R_factor_all 0.091
_refine_ls_R_factor_gt 0.062
_refine_ls_shift/su_max <0.001
_refine_ls_shift/su_mean 0.000
_refine_ls_structure_factor_coef Fsqd
_refine_ls_weighting_details 'calc w = 1/[\s^2^(Fo^2^)+(0.0865P)^2^] where P = (Fo^2^+2Fc^2^)/3'
_refine_ls_weighting_scheme calc
_refine_ls_wR_factor_gt 0.156
_refine_ls_wR_factor_ref 0.176
_reflns_number_gt 1656
_reflns_number_total 2346
_reflns_threshold_expression I>2\s(I)'
_cod_data_source_file ya6128.cif
_cod_data_source_block I
_cod_depositor_comments
;
The following automatic conversions were performed:
'_symmetry_cell_setting' value 'Monoclinic' changed to 'monoclinic'
according to '/home/saulius/struct/CIF-dictionaries/cif_core.dic'
dictionary named 'cif_core.dic' version 2.4.1 from 2010-06-29.

Automatic conversion script
Id: cif_fix_enum 1527 2010-12-29 10:47:43Z saulius 

The following automatic conversions were performed:

'_symmetry_cell_setting' value 'Monoclinic' changed to 'monoclinic'
according to /home/saulius/struct/CIF-dictionaries/cif_core.dic
dictionary named 'cif_core.dic' version 2.4.1 from 2010-06-29.

Automatic conversion script
Id: cif_fix_values 1715 2011-07-08 13:25:40Z adriana 
;
_cod_original_sg_symbol_H-M 'P 21/c'
_cod_database_code 2201718

loop_
_symmetry_equiv_pos_as_xyz
'x, y, z'
'-x, y+1/2, -z+1/2'
'-x, -y, -z'
'x, -y-1/2, z-1/2'

loop_
_atom_site_label
_atom_site_fract_x
_atom_site_fract_y
_atom_site_fract_z
_atom_site_U_iso_or_equiv
_atom_site_adp_type
_atom_site_calc_flag
_atom_site_refinement_flags
_atom_site_occupancy
_atom_site_disorder_assembly
_atom_site_disorder_group
_atom_site_type_symbol
O1 0.42348(16) 0.40961(16) 0.61325(15) 0.0553(6) Uani d . 1 . . O
O2 0.73563(16) 0.13267(19) 0.60286(15) 0.0577(6) Uani d . 1 . . O
O3 0.24733(14) 0.23422(17) 0.73731(12) 0.0445(5) Uani d . 1 . . O
N1 0.52489(16) 0.18522(18) 0.61536(12) 0.0318(5) Uani d . 1 . . N
C1 0.4204(2) 0.2797(2) 0.62129(17) 0.0370(6) Uani d . 1 . . C
C2 0.3012(2) 0.1902(2) 0.64355(16) 0.0366(6) Uani d . 1 . . C
C3 0.3496(2) 0.0397(2) 0.64152(16) 0.0357(6) Uani d . 1 . . C
C4 0.2826(2) -0.0881(2) 0.65425(18) 0.0466(7) Uani d . 1 . . C
H4A 0.1947 -0.0880 0.6642 0.056 Uiso calc R 1 . . H
C5 0.3517(3) -0.2167(2) 0.65154(19) 0.0499(7) Uani d . 1 . . C
H5A 0.3093 -0.3043 0.6585 0.060 Uiso calc R 1 . . H
C6 0.4815(3) -0.2156(2) 0.63883(18) 0.0455(7) Uani d . 1 . . C
H6A 0.5256 -0.3027 0.6379 0.055 Uiso calc R 1 . . H
C7 0.5485(2) -0.0882(2) 0.62727(17) 0.0410(6) Uani d . 1 . . C
H7A 0.6368 -0.0885 0.6195 0.049 Uiso calc R 1 . . H
C8 0.4805(2) 0.0394(2) 0.62758(14) 0.0308(5) Uani d . 1 . . C
C9 0.1767(2) 0.2367(2) 0.59336(18) 0.0385(6) Uani d . 1 . . C
C10 0.1349(2) 0.2905(2) 0.69025(18) 0.0406(6) Uani d . 1 . . C
C11 0.0797(3) 0.4301(3) 0.7173(2) 0.0670(9) Uani d . 1 . . C
H11A 0.1183 0.4818 0.7712 0.080 Uiso calc R 1 . . H
H11B 0.0457 0.4907 0.6659 0.080 Uiso calc R 1 . . H
C12 0.0099(3) 0.2883(3) 0.7393(2) 0.0587(8) Uani d . 1 . . C
H12A 0.0074 0.2558 0.8061 0.070 Uiso calc R 1 . . H
H12B -0.0651 0.2647 0.7008 0.070 Uiso calc R 1 . . H
C13 0.1573(3) 0.2996(3) 0.49436(19) 0.0531(7) Uani d . 1 . . C
H13A 0.2301 0.3016 0.4511 0.064 Uiso calc R 1 . . H
H13B 0.0994 0.3808 0.4879 0.064 Uiso calc R 1 . . H
C14 0.1011(3) 0.1553(3) 0.5191(2) 0.0536(7) Uani d . 1 . . C
H14A 0.0093 0.1495 0.5275 0.064 Uiso calc R 1 . . H
H14B 0.1400 0.0703 0.4906 0.064 Uiso calc R 1 . . H
C15 0.6532(2) 0.2242(3) 0.60118(17) 0.0390(6) Uani d . 1 . . C
C16 0.6844(3) 0.3794(3) 0.5834(2) 0.0558(8) Uani d . 1 . . C
H16A 0.7748 0.3895 0.5736 0.084 Uiso calc R 1 . . H
H16B 0.6591 0.4358 0.6384 0.084 Uiso calc R 1 . . H
H16C 0.6394 0.4124 0.5268 0.084 Uiso calc R 1 . . H

loop_
_atom_site_aniso_label
_atom_site_aniso_U_11
_atom_site_aniso_U_22
_atom_site_aniso_U_33
_atom_site_aniso_U_12
_atom_site_aniso_U_13
_atom_site_aniso_U_23
O1 0.0502(12) 0.0283(10) 0.0874(15) -0.0006(7) 0.0004(10) 0.0050(8)
O2 0.0381(11) 0.0510(11) 0.0840(14) 0.0039(9) -0.0024(9) 0.0058(10)
O3 0.0344(10) 0.0578(11) 0.0413(10) 0.0056(8) -0.0006(7) -0.0083(7)
N1 0.0320(11) 0.0282(10) 0.0351(10) -0.0017(7) -0.0010(8) 0.0026(7)
C1 0.0386(14) 0.0297(12) 0.0427(14) -0.0004(9) -0.0043(10) 0.0010(9)
C2 0.0346(13) 0.0332(12) 0.0420(13) 0.0019(10) -0.0031(10) -0.0026(10)
C3 0.0410(14) 0.0302(12) 0.0360(12) -0.0009(10) -0.0039(10) 0.0040(9)
C4 0.0471(16) 0.0395(14) 0.0532(16) -0.0118(11) -0.0029(12) 0.0064(11)
C5 0.071(2) 0.0287(13) 0.0494(16) -0.0106(12) -0.0095(13) 0.0077(10)
C6 0.0624(18) 0.0318(13) 0.0424(14) 0.0042(11) -0.0044(12) 0.0043(10)
C7 0.0470(16) 0.0348(13) 0.0412(14) 0.0055(11) -0.0025(11) 0.0021(10)
C8 0.0372(13) 0.0287(12) 0.0266(11) -0.0021(9) -0.0028(9) 0.0028(8)
C9 0.0349(13) 0.0297(12) 0.0507(15) 0.0005(9) -0.0085(10) -0.0014(10)
C10 0.0344(13) 0.0374(13) 0.0499(15) 0.0039(10) -0.0018(11) -0.0059(10)
C11 0.081(2) 0.0436(16) 0.076(2) 0.0188(14) -0.0111(17) -0.0167(14)
C12 0.0395(16) 0.0607(19) 0.076(2) 0.0094(13) 0.0004(14) -0.0118(15)
C13 0.0533(17) 0.0523(16) 0.0536(17) -0.0009(13) -0.0103(13) 0.0071(12)
C14 0.0484(16) 0.0458(15) 0.0664(18) -0.0051(12) -0.0146(13) -0.0105(13)
C15 0.0348(14) 0.0414(14) 0.0408(13) -0.0037(11) -0.0066(10) 0.0045(10)
C16 0.0463(16) 0.0455(16) 0.075(2) -0.0163(12) -0.0095(14) 0.0141(13)

loop_
_atom_type_symbol
_atom_type_description
_atom_type_scat_dispersion_real
_atom_type_scat_dispersion_imag
_atom_type_scat_source
C C 0.0033 0.0016 'International Tables Vol C Tables 4.2.6.8 and 6.1.1.4'
H H 0.0000 0.0000 'International Tables Vol C Tables 4.2.6.8 and 6.1.1.4'
N N 0.0061 0.0033 'International Tables Vol C Tables 4.2.6.8 and 6.1.1.4'
O O 0.0106 0.0060 'International Tables Vol C Tables 4.2.6.8 and 6.1.1.4'

loop_
_geom_angle_atom_site_label_1
_geom_angle_atom_site_label_2
_geom_angle_atom_site_label_3
_geom_angle
_geom_angle_publ_flag
C10 O3 C2 91.15(16) ?
C1 N1 C15 126.37(18) ?
C1 N1 C8 109.11(17) ?
C15 N1 C8 124.52(18) ?
O1 C1 N1 126.5(2) ?
O1 C1 C2 125.5(2) ?
N1 C1 C2 108.00(17) ?
O3 C2 C3 114.16(18) yes
O3 C2 C1 110.05(17) yes
C3 C2 C1 103.15(18) ?
O3 C2 C9 89.44(16) ?
C3 C2 C9 122.98(19) ?
C1 C2 C9 116.63(19) ?
C8 C3 C4 121.1(2) ?
C8 C3 C2 110.02(18) ?
C4 C3 C2 128.8(2) ?
C3 C4 C5 117.6(2) ?
C3 C4 H4A 121.2 ?
C5 C4 H4A 121.2 ?
C6 C5 C4 120.8(2) ?
C6 C5 H5A 119.6 ?
C4 C5 H5A 119.6 ?
C5 C6 C7 121.7(2) ?
C5 C6 H6A 119.2 ?
C7 C6 H6A 119.2 ?
C8 C7 C6 118.0(2) ?
C8 C7 H7A 121.0 ?
C6 C7 H7A 121.0 ?
C7 C8 C3 120.82(19) ?
C7 C8 N1 129.6(2) ?
C3 C8 N1 109.54(18) ?
C10 C9 C14 128.7(2) ?
C10 C9 C13 130.3(2) ?
C14 C9 C13 60.22(17) ?
C10 C9 C2 86.66(17) ?
C14 C9 C2 127.7(2) ?
C13 C9 C2 129.1(2) ?
O3 C10 C11 121.9(2) yes
O3 C10 C12 120.8(2) yes
C11 C10 C12 62.89(19) ?
O3 C10 C9 92.30(17) ?
C11 C10 C9 129.8(2) ?
C12 C10 C9 132.0(2) ?
C10 C11 C12 58.87(17) ?
C10 C11 H11B 117.9 ?
C12 C11 H11B 117.9 ?
C10 C11 H11A 117.9 ?
C12 C11 H11A 117.9 ?
H11B C11 H11A 115.0 ?
C10 C12 C11 58.24(17) ?
C10 C12 H12A 117.9 ?
C11 C12 H12A 117.9 ?
C10 C12 H12B 117.9 ?
C11 C12 H12B 117.9 ?
H12A C12 H12B 115.1 ?
C9 C13 C14 59.79(16) ?
C9 C13 H13A 117.8 ?
C14 C13 H13A 117.8 ?
C9 C13 H13B 117.8 ?
C14 C13 H13B 117.8 ?
H13A C13 H13B 114.9 ?
C9 C14 C13 59.99(16) ?
C9 C14 H14A 117.8 ?
C13 C14 H14A 117.8 ?
C9 C14 H14B 117.8 ?
C13 C14 H14B 117.8 ?
H14A C14 H14B 114.9 ?
O2 C15 N1 119.9(2) ?
O2 C15 C16 121.4(2) ?
N1 C15 C16 118.7(2) ?
C15 C16 H16A 109.5 ?
C15 C16 H16B 109.5 ?
H16A C16 H16B 109.5 ?
C15 C16 H16C 109.5 ?
H16A C16 H16C 109.5 ?
H16B C16 H16C 109.5 ?

loop_
_geom_bond_atom_site_label_1
_geom_bond_atom_site_label_2
_geom_bond_site_symmetry_2
_geom_bond_distance
_geom_bond_publ_flag
O1 C1 . 1.209(2) ?
O2 C15 . 1.209(3) ?
O3 C2 . 1.471(3) yes
O3 C10 . 1.438(3) yes
N1 C1 . 1.404(3) ?
N1 C15 . 1.404(3) ?
N1 C8 . 1.438(3) ?
C1 C2 . 1.529(3) ?
C2 C3 . 1.484(3) ?
C2 C9 . 1.533(3) yes
C3 C8 . 1.384(3) ?
C3 C4 . 1.389(3) ?
C4 C5 . 1.395(3) ?
C4 H4A . 0.9300 ?
C5 C6 . 1.369(4) ?
C5 H5A . 0.9300 ?
C6 C7 . 1.382(3) ?
C6 H6A . 0.9300 ?
C7 C8 . 1.380(3) ?
C7 H7A . 0.9300 ?
C9 C10 . 1.494(3) yes
C9 C14 . 1.494(3) ?
C9 C13 . 1.497(3) ?
C10 C11 . 1.466(3) ?
C10 C12 . 1.476(4) ?
C11 C12 . 1.535(4) ?
C11 H11B . 0.9700 ?
C11 H11A . 0.9700 ?
C12 H12A . 0.9700 ?
C12 H12B . 0.9700 ?
C13 C14 . 1.501(4) ?
C13 H13A . 0.9700 ?
C13 H13B . 0.9700 ?
C14 H14A . 0.9700 ?
C14 H14B . 0.9700 ?
C15 C16 . 1.495(3) ?
C16 H16A . 0.9600 ?
C16 H16B . 0.9600 ?
C16 H16C . 0.9600 ?

loop_
_geom_torsion_atom_site_label_1
_geom_torsion_atom_site_label_2
_geom_torsion_atom_site_label_3
_geom_torsion_atom_site_label_4
_geom_torsion
C15 N1 C1 O1 1.6(4)
C8 N1 C1 O1 -179.2(2)
C15 N1 C1 C2 -176.4(2)
C8 N1 C1 C2 2.8(2)
C10 O3 C2 C3 -131.3(2)
C10 O3 C2 C1 113.24(19)
C10 O3 C2 C9 -5.03(16)
O1 C1 C2 O3 -59.9(3)
N1 C1 C2 O3 118.08(19)
O1 C1 C2 C3 177.9(2)
N1 C1 C2 C3 -4.1(2)
O1 C1 C2 C9 40.0(3)
N1 C1 C2 C9 -142.04(19)
O3 C2 C3 C8 -115.3(2)
C1 C2 C3 C8 4.0(2)
C9 C2 C3 C8 138.5(2)
O3 C2 C3 C4 62.5(3)
C1 C2 C3 C4 -178.1(2)
C9 C2 C3 C4 -43.6(3)
C8 C3 C4 C5 -0.6(3)
C2 C3 C4 C5 -178.3(2)
C3 C4 C5 C6 1.4(4)
C4 C5 C6 C7 -0.7(4)
C5 C6 C7 C8 -0.8(4)
C6 C7 C8 C3 1.6(3)
C6 C7 C8 N1 -178.7(2)
C4 C3 C8 C7 -0.9(3)
C2 C3 C8 C7 177.18(19)
C4 C3 C8 N1 179.35(19)
C2 C3 C8 N1 -2.6(2)
C1 N1 C8 C7 -179.9(2)
C15 N1 C8 C7 -0.7(3)
C1 N1 C8 C3 -0.2(2)
C15 N1 C8 C3 179.0(2)
O3 C2 C9 C10 4.84(16)
C3 C2 C9 C10 123.6(2)
C1 C2 C9 C10 -107.4(2)
O3 C2 C9 C14 -133.6(3)
C3 C2 C9 C14 -14.8(4)
C1 C2 C9 C14 114.2(3)
O3 C2 C9 C13 146.8(2)
C3 C2 C9 C13 -94.4(3)
C1 C2 C9 C13 34.6(3)
C2 O3 C10 C11 -136.0(3)
C2 O3 C10 C12 148.7(2)
C2 O3 C10 C9 5.16(17)
C14 C9 C10 O3 132.7(2)
C13 C9 C10 O3 -146.1(2)
C2 C9 C10 O3 -4.96(16)
C14 C9 C10 C11 -91.1(3)
C13 C9 C10 C11 -10.0(4)
C2 C9 C10 C11 131.2(3)
C14 C9 C10 C12 -3.9(4)
C13 C9 C10 C12 77.3(4)
C2 C9 C10 C12 -141.5(3)
O3 C10 C11 C12 -111.1(3)
C9 C10 C11 C12 123.5(3)
O3 C10 C12 C11 112.7(3)
C9 C10 C12 C11 -120.4(3)
C10 C9 C13 C14 -117.4(3)
C2 C9 C13 C14 116.3(3)
C10 C9 C14 C13 119.8(3)
C2 C9 C14 C13 -118.4(3)
C1 N1 C15 O2 175.8(2)
C8 N1 C15 O2 -3.2(3)
C1 N1 C15 C16 -4.7(3)
C8 N1 C15 C16 176.3(2)

loop_
_cod_related_entry_id
_cod_related_entry_database
_cod_related_entry_code
1 ChemSpider 4402403
